data_1540608
loop_
_publ_author_name
'Marsini, Maurice A.'
'Reeves, Jonathan T.'
'Desrosiers, Jean-Nicolas'
'Herbage, Melissa A.'
'Savoie, Jolaine'
'Li, Zhibin'
'Fandrick, Keith R.'
'Sader, C. Avery'
'McKibben, Bryan'
'Gao, Donghong A.'
'Cui, Jianwen'
'Gonnella, Nina C.'
'Lee, Heewon'
'Wei, Xudong'
'Roschangar, Frank'
'Lu, Bruce Z.'
'Senanayake, Chris H.'

_publ_section_title
;
 Diastereoselective Synthesis of \a-Quaternary Aziridine-2-carboxylates
 via Aza-Corey-Chaykovsky Aziridination of N-tert-Butanesulfinyl Ketimino
 Esters.
;
_journal_issue 22
_journal_name_full 'Organic letters'
_journal_page_first 5614
_journal_page_last 5617
_journal_paper_doi 10.1021/acs.orglett.5b02838
_journal_volume 17
_journal_year 2015
_chemical_formula_moiety 'C32 H37 Br Cl N3 O6 S2'
_chemical_formula_sum 'C32 H37 Br Cl N3 O6 S2'
_chemical_formula_weight 739.12
_space_group_crystal_system triclinic
_space_group_IT_number 1
_space_group_name_Hall 'P 1'
_space_group_name_H-M_alt 'P 1'
_symmetry_space_group_name_Hall 'P 1'
_symmetry_space_group_name_H-M 'P 1'
_atom_sites_solution_hydrogens mixed
_audit_creation_date 2015-10-29
_audit_creation_method
;
Olex2 1.2
(compiled 2015.09.30 svn.r3233 for OlexSys, GUI svn.r5103)
;
_cell_angle_alpha 75.0450(10)
_cell_angle_beta 78.8930(10)
_cell_angle_gamma 69.6590(10)
_cell_formula_units_Z 2
_cell_length_a 9.9554(3)
_cell_length_b 13.0776(4)
_cell_length_c 14.9103(4)
_cell_measurement_reflns_used 9419
_cell_measurement_temperature 100(2)
_cell_measurement_theta_max 66.499
_cell_measurement_theta_min 3.087
_cell_volume 1747.12(9)
_computing_cell_refinement 'SAINT v8.34A (Bruker, 2013)'
_computing_data_reduction 'SAINT v8.34A (Bruker, 2013)'
_computing_molecular_graphics 'Olex2 (Dolomanov et al., 2009)'
_computing_publication_material 'Olex2 (Dolomanov et al., 2009)'
_computing_structure_refinement 'XL (Sheldrick, 2008)'
_computing_structure_solution 'ShelXS (Sheldrick, 2008)'
_diffrn_ambient_temperature 100.0
_diffrn_measured_fraction_theta_full 0.948
_diffrn_measured_fraction_theta_max 0.948
_diffrn_measurement_device_type 'Bruker APEX-II CCD'
_diffrn_measurement_method '\f and \w scans'
_diffrn_radiation_type CuK\a
_diffrn_radiation_wavelength 1.54178
_diffrn_reflns_av_R_equivalents 0.0286
_diffrn_reflns_av_unetI/netI 0.0532
_diffrn_reflns_laue_measured_fraction_full 0.948
_diffrn_reflns_laue_measured_fraction_max 0.948
_diffrn_reflns_limit_h_max 11
_diffrn_reflns_limit_h_min -11
_diffrn_reflns_limit_k_max 15
_diffrn_reflns_limit_k_min -15
_diffrn_reflns_limit_l_max 17
_diffrn_reflns_limit_l_min -17
_diffrn_reflns_number 12422
_diffrn_reflns_point_group_measured_fraction_full 0.718
_diffrn_reflns_point_group_measured_fraction_max 0.718
_diffrn_reflns_theta_full 66.494
_diffrn_reflns_theta_max 66.494
_diffrn_reflns_theta_min 3.088
_diffrn_standards_number 0
_exptl_absorpt_coefficient_mu 3.803
_exptl_absorpt_correction_T_max 1.0000
_exptl_absorpt_correction_T_min 0.5833
_exptl_absorpt_correction_type multi-scan
_exptl_crystal_colour colourless
_exptl_crystal_colour_primary colourless
_exptl_crystal_density_diffrn 1.405
_exptl_crystal_description prism
_exptl_crystal_F_000 764
_refine_diff_density_max 1.286
_refine_diff_density_min -0.840
_refine_diff_density_rms 0.080
_refine_ls_abs_structure_details
;
 Flack x determined using 2850 quotients [(I+)-(I-)]/[(I+)+(I-)]
 (Parsons, Flack and Wagner, Acta Cryst. B69 (2013) 249-259).
;
_refine_ls_abs_structure_Flack 0.032(7)
_refine_ls_extinction_coef 0.0054(3)
_refine_ls_extinction_expression Fc^*^=kFc[1+0.001xFc^2^\l^3^/sin(2\q)]^-1/4^
_refine_ls_extinction_method 'SHELXL-2014/7 (Sheldrick 2014'
_refine_ls_goodness_of_fit_ref 1.052
_refine_ls_hydrogen_treatment mixed
_refine_ls_matrix_type full
_refine_ls_number_parameters 839
_refine_ls_number_reflns 8863
_refine_ls_number_restraints 3
_refine_ls_restrained_S_all 1.052
_refine_ls_R_factor_all 0.0409
_refine_ls_R_factor_gt 0.0404
_refine_ls_shift/su_max 0.000
_refine_ls_shift/su_mean 0.000
_refine_ls_structure_factor_coef Fsqd
_refine_ls_weighting_details 'w=1/[\s^2^(Fo^2^)+(0.0646P)^2^+0.6682P] where P=(Fo^2^+2Fc^2^)/3'
_refine_ls_weighting_scheme calc
_refine_ls_wR_factor_gt 0.1053
_refine_ls_wR_factor_ref 0.1058
_reflns_Friedel_coverage 0.514
_reflns_friedel_fraction_full 0.487
_reflns_friedel_fraction_max 0.487
_reflns_number_gt 8714
_reflns_number_total 8863
_reflns_threshold_expression 'I > 2\s(I)'
_cod_data_source_file ol5b02838_si_004.cif
_cod_data_source_block scan_0m_p1_a
_cod_database_code 1540608
_shelx_space_group_comment
;
The symmetry employed for this shelxl refinement is uniquely defined
by the following loop, which should always be used as a source of
symmetry information in preference to the above space-group names.
They are only intended as comments.
;
_olex2_refinement_description
;
1. Fixed Uiso
 At 1.2 times of:
  All C(H) groups, All C(H,H) groups, All C(H,H,H,H) groups, All N(H) groups
 At 1.5 times of:
  All C(H,H,H) groups
2. Others
 Sof(H34A)=Sof(H34B)=Sof(C2AA)=Sof(H2AA)=Sof(H2AB)=Sof(H2AC)=1-FVAR(1)
 Sof(H34C)=Sof(H34D)=Sof(C4)=Sof(H4A)=Sof(H4B)=Sof(H4C)=FVAR(1)
3.a Ternary CH refined with riding coordinates:
 C0AA(H0AA), C54(H54), C22(H22), C36(H36), C23(H23), C55(H55)
3.b Secondary CH2 refined with riding coordinates:
 C40(H40A,H40B), C8(H8A,H8B), C2(H2A,H2B), C34(H34A,H34B), C34(H34C,H34D)
3.c Aromatic/amide H refined with riding coordinates:
 N5(H5), N2(H2), N6(H6), N3(H3), C16(H16), C52(H52), C49(H49), C17(H17),
 C20(H20), C46(H46), C48(H48), C60(H60), C19(H19), C51(H51), C27(H27), C10(H10),
  C63(H63), C59(H59), C28(H28), C42(H42), C62(H62), C13(H13), C14(H14),
 C31(H31), C12(H12), C45(H45), C44(H44), C30(H30)
3.d Idealised Me refined as rotating group:
 C24(H24A,H24B,H24C), C5(H5A,H5B,H5C), C37(H37A,H37B,H37C), C56(H56A,H56B,
 H56C), C25(H25A,H25B,H25C), C57(H57A,H57B,H57C), C64(H64A,H64B,H64C), C32(H32A,
 H32B,H32C), C1(H1A,H1B,H1C), C2AA(H2AA,H2AB,H2AC), C4(H4A,H4B,H4C)
;
_shelx_shelxl_version_number 2014/7
_olex2_submission_special_instructions 'No special instructions were received'

loop_
_space_group_symop_operation_xyz
'x, y, z'

loop_
_atom_site_label
_atom_site_type_symbol
_atom_site_fract_x
_atom_site_fract_y
_atom_site_fract_z
_atom_site_U_iso_or_equiv
_atom_site_adp_type
_atom_site_occupancy
_atom_site_site_symmetry_order
_atom_site_calc_flag
_atom_site_refinement_flags_posn
_atom_site_refinement_flags_occupancy
_atom_site_disorder_assembly
_atom_site_disorder_group
Br2 Br 0.26236(14) -0.09792(6) 0.89231(6) 0.0821(4) Uani 1 1 d . . . .
Br1 Br 0.05917(13) 1.09792(8) 0.09783(8) 0.0928(4) Uani 1 1 d . . . .
S4 S 0.80226(10) 0.44392(8) 0.64717(6) 0.0143(2) Uani 1 1 d . . . .
S2 S 1.04366(11) 0.59036(9) 0.33349(7) 0.0174(2) Uani 1 1 d . . . .
S1 S 0.48980(12) 0.70462(9) 0.20352(7) 0.0221(2) Uani 1 1 d . . . .
S3 S 0.28585(12) 0.32902(10) 0.77721(8) 0.0253(3) Uani 1 1 d . . . .
Cl2 Cl -0.16077(14) 0.99664(10) 0.51395(9) 0.0358(3) Uani 1 1 d . . . .
Cl1 Cl 0.45828(17) 0.05244(12) 0.48559(10) 0.0432(3) Uani 1 1 d . . . .
O7 O 0.9032(3) 0.4413(3) 0.5645(2) 0.0210(7) Uani 1 1 d . . . .
O8 O 0.8483(3) 0.4470(3) 0.7317(2) 0.0185(6) Uani 1 1 d . . . .
O3 O 0.7210(3) 0.4677(3) 0.3985(2) 0.0199(7) Uani 1 1 d . . . .
O2 O 1.1343(3) 0.5873(3) 0.2459(2) 0.0230(7) Uani 1 1 d . . . .
O1 O 1.1005(3) 0.5958(3) 0.4129(2) 0.0247(7) Uani 1 1 d . . . .
O9 O 0.4004(3) 0.5767(3) 0.5918(2) 0.0217(7) Uani 1 1 d . . . .
O10 O 0.1508(3) 0.5462(3) 0.9046(2) 0.0227(7) Uani 1 1 d . . . .
O4 O 0.6333(3) 0.4727(3) 0.0901(2) 0.0193(6) Uani 1 1 d . . . .
O5 O 0.4908(4) 0.4565(3) -0.0852(2) 0.0310(9) Uani 1 1 d . . . .
N5 N 0.3141(4) 0.5598(3) 0.7464(2) 0.0167(7) Uani 1 1 d . . . .
H5 H 0.3347 0.5551 0.8024 0.020 Uiso 1 1 calc R . . .
N2 N 0.7140(4) 0.4703(3) 0.2463(2) 0.0161(7) Uani 1 1 d . . . .
H2 H 0.7641 0.4705 0.1907 0.019 Uiso 1 1 calc R . . .
O12 O -0.1648(5) 0.6791(3) 0.9589(3) 0.0399(10) Uani 1 1 d . . . .
O11 O -0.0898(4) 0.5457(4) 1.0833(2) 0.0392(10) Uani 1 1 d . . . .
N6 N -0.0311(4) 0.5238(3) 0.8502(2) 0.0165(7) Uani 1 1 d . . . .
H6 H -0.0714 0.5305 0.8005 0.020 Uiso 1 1 calc R . . .
N3 N 0.3991(4) 0.4955(3) 0.1443(2) 0.0165(7) Uani 1 1 d . . . .
H3 H 0.3375 0.4880 0.1945 0.020 Uiso 1 1 calc R . . .
O6 O 0.4563(4) 0.3323(3) 0.0445(3) 0.0338(8) Uani 1 1 d . . . .
N1 N 0.9966(4) 0.4790(3) 0.3630(2) 0.0147(7) Uani 1 1 d . . . .
H1 H 0.945(6) 0.468(4) 0.427(4) 0.018 Uiso 1 1 d R . . .
N4 N 0.6667(4) 0.5559(3) 0.6235(3) 0.0166(7) Uani 1 1 d . . . .
H4 H 0.639(6) 0.560(5) 0.573(4) 0.020 Uiso 1 1 d R . . .
C6 C 0.5358(5) 0.4819(4) 0.1539(3) 0.0153(8) Uani 1 1 d . . . .
C53 C 0.4138(4) 0.5709(4) 0.6740(3) 0.0154(8) Uani 1 1 d . . . .
C16 C 0.6291(5) 0.2683(4) 0.3023(3) 0.0202(9) Uani 1 1 d . . . .
H16 H 0.7079 0.2656 0.2546 0.024 Uiso 1 1 calc R . . .
C1AA C 0.5380(5) 0.3715(4) 0.3189(3) 0.0179(9) Uani 1 1 d . . . .
C47 C 0.0844(4) 0.6649(4) 0.6803(3) 0.0164(9) Uani 1 1 d . . . .
C0AA C 0.3506(5) 0.5224(4) 0.0525(3) 0.0181(9) Uani 1 1 d . . . .
H0AA H 0.2504 0.5179 0.0625 0.022 Uiso 1 1 calc R . . .
C35 C -0.1151(5) 0.5742(5) 1.0032(3) 0.0248(10) Uani 1 1 d . . . .
C21 C 0.7815(4) 0.4634(4) 0.3193(3) 0.0150(8) Uani 1 1 d . . . .
C38 C 0.0961(5) 0.5410(4) 0.8401(3) 0.0179(9) Uani 1 1 d . . . .
C52 C 0.0609(5) 0.7633(4) 0.7093(3) 0.0265(10) Uani 1 1 d . . . .
H52 H 0.0985 0.7605 0.7641 0.032 Uiso 1 1 calc R . . .
C49 C -0.0494(5) 0.7713(4) 0.5508(3) 0.0240(10) Uani 1 1 d . . . .
H49 H -0.0875 0.7744 0.4961 0.029 Uiso 1 1 calc R . . .
C17 C 0.6077(6) 0.1694(4) 0.3539(3) 0.0268(10) Uani 1 1 d . . . .
H17 H 0.6718 0.0995 0.3429 0.032 Uiso 1 1 calc R . . .
C7 C 0.5635(4) 0.4772(4) 0.2548(3) 0.0145(8) Uani 1 1 d . . . .
C24 C 1.1779(5) 0.3017(4) 0.2480(4) 0.0284(11) Uani 1 1 d . . . .
H24A H 1.1778 0.3454 0.1838 0.043 Uiso 1 1 calc GR . . .
H24B H 1.2256 0.2225 0.2473 0.043 Uiso 1 1 calc GR . . .
H24C H 1.2298 0.3262 0.2836 0.043 Uiso 1 1 calc GR . . .
C20 C 0.4234(5) 0.3741(4) 0.3890(3) 0.0218(9) Uani 1 1 d . . . .
H20 H 0.3606 0.4436 0.4020 0.026 Uiso 1 1 calc R . . .
C46 C 0.1721(6) 0.2352(4) 0.6739(3) 0.0280(11) Uani 1 1 d . . . .
H46 H 0.1548 0.3028 0.6283 0.034 Uiso 1 1 calc R . . .
C48 C 0.0268(5) 0.6698(4) 0.6014(3) 0.0214(9) Uani 1 1 d . . . .
H48 H 0.0396 0.6031 0.5818 0.026 Uiso 1 1 calc R . . .
C54 C 0.5492(4) 0.5817(4) 0.6998(3) 0.0158(8) Uani 1 1 d . . . .
H54 H 0.5774 0.5264 0.7587 0.019 Uiso 1 1 calc R . . .
C39 C 0.1719(4) 0.5551(4) 0.7380(3) 0.0162(8) Uani 1 1 d . . . .
C22 C 0.9440(5) 0.4433(4) 0.2951(3) 0.0162(9) Uani 1 1 d . . . .
H22 H 0.9619 0.4888 0.2316 0.019 Uiso 1 1 calc R . . .
C36 C -0.1040(5) 0.4940(4) 0.9434(3) 0.0183(9) Uani 1 1 d . . . .
H36 H -0.2043 0.5001 0.9358 0.022 Uiso 1 1 calc R . . .
C60 C 0.6299(6) 0.2157(5) 0.6274(4) 0.0296(11) Uani 1 1 d . . . .
H60 H 0.5807 0.2049 0.5837 0.036 Uiso 1 1 calc R . . .
C19 C 0.4000(6) 0.2755(5) 0.4403(3) 0.0293(11) Uani 1 1 d . . . .
H19 H 0.3213 0.2776 0.4881 0.035 Uiso 1 1 calc R . . .
C51 C -0.0158(6) 0.8647(4) 0.6599(4) 0.0305(11) Uani 1 1 d . . . .
H51 H -0.0315 0.9314 0.6802 0.037 Uiso 1 1 calc R . . .
C50 C -0.0699(5) 0.8678(4) 0.5799(3) 0.0227(10) Uani 1 1 d . . . .
C3 C 0.4437(5) 0.4357(4) -0.0050(3) 0.0213(10) Uani 1 1 d . . . .
C61 C 0.6568(6) 0.1368(5) 0.7092(4) 0.0306(12) Uani 1 1 d . . . .
C27 C 0.7635(5) 0.7180(4) 0.3695(3) 0.0249(10) Uani 1 1 d . . . .
H27 H 0.7574 0.6608 0.4229 0.030 Uiso 1 1 calc R . . .
C10 C 0.2676(7) 0.8938(5) 0.1669(4) 0.0373(13) Uani 1 1 d . . . .
H10 H 0.3046 0.8948 0.1031 0.045 Uiso 1 1 calc R . . .
C5 C 0.3436(6) 0.6388(4) 0.0006(4) 0.0299(11) Uani 1 1 d . . . .
H5A H 0.2793 0.6924 0.0379 0.045 Uiso 1 1 calc GR . . .
H5B H 0.3067 0.6537 -0.0594 0.045 Uiso 1 1 calc GR . . .
H5C H 0.4404 0.6463 -0.0105 0.045 Uiso 1 1 calc GR . . .
C41 C 0.2286(5) 0.2256(4) 0.7548(3) 0.0241(10) Uani 1 1 d . . . .
C58 C 0.7433(5) 0.3262(4) 0.6720(3) 0.0180(9) Uani 1 1 d . . . .
C63 C 0.7707(7) 0.2495(5) 0.7547(3) 0.0327(12) Uani 1 1 d . . . .
H63 H 0.8184 0.2608 0.7989 0.039 Uiso 1 1 calc R . . .
C23 C 1.0226(5) 0.3190(4) 0.2937(3) 0.0214(9) Uani 1 1 d . . . .
H23 H 0.9715 0.2965 0.2542 0.026 Uiso 1 1 calc R . . .
C37 C -0.0307(6) 0.3742(5) 0.9897(4) 0.0342(12) Uani 1 1 d . . . .
H37A H -0.0239 0.3246 0.9486 0.051 Uiso 1 1 calc GR . . .
H37B H -0.0873 0.3542 1.0491 0.051 Uiso 1 1 calc GR . . .
H37C H 0.0662 0.3665 1.0013 0.051 Uiso 1 1 calc GR . . .
C59 C 0.6726(5) 0.3103(4) 0.6071(3) 0.0242(10) Uani 1 1 d . . . .
H59 H 0.6540 0.3631 0.5501 0.029 Uiso 1 1 calc R . . .
C28 C 0.6449(6) 0.8120(5) 0.3496(4) 0.0321(11) Uani 1 1 d . . . .
H28 H 0.5575 0.8186 0.3902 0.039 Uiso 1 1 calc R . . .
C55 C 0.5178(5) 0.7006(4) 0.7157(3) 0.0220(9) Uani 1 1 d . . . .
H55 H 0.4307 0.7155 0.7628 0.026 Uiso 1 1 calc R . . .
C18 C 0.4907(5) 0.1751(4) 0.4219(3) 0.0263(10) Uani 1 1 d . . . .
C42 C 0.2500(7) 0.1273(5) 0.8220(4) 0.0373(13) Uani 1 1 d . . . .
H42 H 0.2828 0.1211 0.8795 0.045 Uiso 1 1 calc R . . .
C40 C 0.1899(5) 0.4530(4) 0.6986(3) 0.0180(9) Uani 1 1 d . . . .
H40A H 0.2448 0.4586 0.6356 0.022 Uiso 1 1 calc R . . .
H40B H 0.0941 0.4492 0.6933 0.022 Uiso 1 1 calc R . . .
C62 C 0.7269(7) 0.1547(5) 0.7723(4) 0.0369(13) Uani 1 1 d . . . .
H62 H 0.7460 0.1013 0.8290 0.044 Uiso 1 1 calc R . . .
C11 C 0.1477(8) 0.9784(5) 0.1928(5) 0.0455(15) Uani 1 1 d . . . .
C9 C 0.3316(5) 0.8075(4) 0.2372(4) 0.0259(10) Uani 1 1 d . . . .
C56 C 0.4825(7) 0.7900(4) 0.6267(4) 0.0364(13) Uani 1 1 d . . . .
H56A H 0.5696 0.7839 0.5819 0.055 Uiso 1 1 calc GR . . .
H56B H 0.4475 0.8640 0.6421 0.055 Uiso 1 1 calc GR . . .
H56C H 0.4079 0.7793 0.5991 0.055 Uiso 1 1 calc GR . . .
C25 C 1.0165(6) 0.2447(5) 0.3909(4) 0.0346(12) Uani 1 1 d . . . .
H25A H 1.0658 0.1666 0.3867 0.052 Uiso 1 1 calc GR . . .
H25B H 0.9157 0.2541 0.4167 0.052 Uiso 1 1 calc GR . . .
H25C H 1.0643 0.2655 0.4318 0.052 Uiso 1 1 calc GR . . .
C13 C 0.1554(7) 0.8946(5) 0.3527(5) 0.0476(16) Uani 1 1 d . . . .
H13 H 0.1178 0.8943 0.4163 0.057 Uiso 1 1 calc R . . .
C14 C 0.2756(6) 0.8078(5) 0.3295(4) 0.0345(12) Uani 1 1 d . . . .
H14 H 0.3195 0.7485 0.3775 0.041 Uiso 1 1 calc R . . .
C31 C 0.9011(7) 0.7934(5) 0.2347(4) 0.0396(14) Uani 1 1 d . . . .
H31 H 0.9895 0.7876 0.1954 0.048 Uiso 1 1 calc R . . .
C26 C 0.8903(5) 0.7090(4) 0.3104(3) 0.0204(9) Uani 1 1 d . . . .
C57 C 0.6412(6) 0.7088(4) 0.7563(4) 0.0290(11) Uani 1 1 d . . . .
H57A H 0.6588 0.6532 0.8146 0.044 Uiso 1 1 calc GR . . .
H57B H 0.6162 0.7836 0.7689 0.044 Uiso 1 1 calc GR . . .
H57C H 0.7284 0.6951 0.7115 0.044 Uiso 1 1 calc GR . . .
C12 C 0.0904(7) 0.9813(5) 0.2833(5) 0.0512(17) Uani 1 1 d . . . .
H12 H 0.0085 1.0410 0.2983 0.061 Uiso 1 1 calc R . . .
C29 C 0.6512(7) 0.8966(5) 0.2720(4) 0.0346(13) Uani 1 1 d . . . .
C45 C 0.1408(7) 0.1450(5) 0.6599(4) 0.0381(13) Uani 1 1 d . . . .
H45 H 0.1015 0.1520 0.6046 0.046 Uiso 1 1 calc R . . .
C8 C 0.4659(5) 0.5835(4) 0.2887(3) 0.0166(8) Uani 1 1 d . . . .
H8A H 0.4911 0.5833 0.3498 0.020 Uiso 1 1 calc R . . .
H8B H 0.3638 0.5859 0.2968 0.020 Uiso 1 1 calc R . . .
C64 C 0.6086(7) 0.0354(5) 0.7290(5) 0.0421(14) Uani 1 1 d . . . .
H64A H 0.5441 0.0446 0.6834 0.063 Uiso 1 1 calc GR . . .
H64B H 0.5574 0.0261 0.7921 0.063 Uiso 1 1 calc GR . . .
H64C H 0.6930 -0.0307 0.7242 0.063 Uiso 1 1 calc GR . . .
C44 C 0.1653(7) 0.0472(5) 0.7238(5) 0.0444(14) Uani 1 1 d . . . .
H44 H 0.1437 -0.0142 0.7141 0.053 Uiso 1 1 calc R . . .
C30 C 0.7815(7) 0.8870(5) 0.2163(4) 0.0412(14) Uani 1 1 d . . . .
H30 H 0.7894 0.9455 0.1645 0.049 Uiso 1 1 calc R . . .
C43 C 0.2229(8) 0.0400(5) 0.8037(5) 0.0471(16) Uani 1 1 d . . . .
C2 C 0.5404(8) 0.2403(6) -0.0005(5) 0.0508(17) Uani 1 1 d . . . .
H2A H 0.5339 0.2635 -0.0686 0.061 Uiso 1 1 calc R . . .
H2B H 0.5015 0.1770 0.0242 0.061 Uiso 1 1 calc R . . .
C32 C 0.5182(8) 0.9952(5) 0.2478(5) 0.0460(16) Uani 1 1 d . . . .
H32A H 0.4722 0.9815 0.2015 0.069 Uiso 1 1 calc GR . . .
H32B H 0.5462 1.0627 0.2219 0.069 Uiso 1 1 calc GR . . .
H32C H 0.4503 1.0052 0.3043 0.069 Uiso 1 1 calc GR . . .
C34 C -0.1811(13) 0.7646(8) 1.0095(7) 0.084(4) Uani 1 1 d . . . .
H34A H -0.2453 0.7537 1.0684 0.101 Uiso 0.70(3) 1 calc R P A 2
H34B H -0.0859 0.7567 1.0261 0.101 Uiso 0.70(3) 1 calc R P A 2
H34C H -0.2808 0.8167 1.0086 0.101 Uiso 0.30(3) 1 calc R P A 3
H34D H -0.1652 0.7293 1.0755 0.101 Uiso 0.30(3) 1 calc R P A 3
C1 C 0.6910(10) 0.2053(8) 0.0170(6) 0.067(2) Uani 1 1 d . . . .
H1A H 0.7345 0.2628 -0.0177 0.101 Uiso 1 1 calc GR . . .
H1B H 0.7437 0.1351 -0.0036 0.101 Uiso 1 1 calc GR . . .
H1C H 0.6957 0.1944 0.0840 0.101 Uiso 1 1 calc GR . . .
C2AA C -0.236(4) 0.8664(11) 0.9600(10) 0.138(14) Uani 0.70(3) 1 d . P A 2
H2AA H -0.2201 0.8642 0.8935 0.207 Uiso 0.70(3) 1 calc GR P A 2
H2AB H -0.1878 0.9158 0.9703 0.207 Uiso 0.70(3) 1 calc GR P A 2
H2AC H -0.3392 0.8945 0.9796 0.207 Uiso 0.70(3) 1 calc GR P A 2
C4 C -0.086(3) 0.822(2) 0.9716(15) 0.043(8) Uani 0.30(3) 1 d . P A 3
H4A H 0.0122 0.7724 0.9784 0.065 Uiso 0.30(3) 1 calc GR P A 3
H4B H -0.1059 0.8833 1.0039 0.065 Uiso 0.30(3) 1 calc GR P A 3
H4C H -0.0975 0.8531 0.9052 0.065 Uiso 0.30(3) 1 calc GR P A 3

loop_
_atom_site_aniso_label
_atom_site_aniso_U_11
_atom_site_aniso_U_22
_atom_site_aniso_U_33
_atom_site_aniso_U_23
_atom_site_aniso_U_13
_atom_site_aniso_U_12
Br2 0.1576(10) 0.0231(3) 0.0569(5) 0.0071(3) -0.0215(5) -0.0239(4)
Br1 0.1029(8) 0.0410(5) 0.0925(7) 0.0081(4) -0.0301(6) 0.0234(5)
S4 0.0132(4) 0.0196(5) 0.0119(4) -0.0032(4) -0.0034(3) -0.0062(4)
S2 0.0142(5) 0.0256(5) 0.0171(5) -0.0094(4) 0.0010(4) -0.0099(4)
S1 0.0238(5) 0.0210(5) 0.0214(5) -0.0030(4) 0.0020(4) -0.0105(5)
S3 0.0219(5) 0.0225(6) 0.0312(6) -0.0047(5) -0.0121(4) -0.0026(5)
Cl2 0.0362(6) 0.0252(6) 0.0319(6) -0.0011(5) -0.0044(5) 0.0046(5)
Cl1 0.0513(8) 0.0295(7) 0.0460(8) 0.0102(6) -0.0042(6) -0.0228(6)
O7 0.0174(14) 0.0301(17) 0.0192(15) -0.0075(13) -0.0016(12) -0.0106(13)
O8 0.0150(14) 0.0265(16) 0.0181(15) -0.0054(12) -0.0083(11) -0.0076(12)
O3 0.0158(14) 0.0318(17) 0.0130(14) -0.0017(13) -0.0037(11) -0.0096(13)
O2 0.0203(16) 0.0290(17) 0.0234(16) -0.0104(14) 0.0043(12) -0.0124(14)
O1 0.0210(16) 0.0350(19) 0.0285(17) -0.0175(15) -0.0046(13) -0.0128(15)
O9 0.0174(15) 0.0334(18) 0.0156(15) -0.0006(13) -0.0049(11) -0.0114(14)
O10 0.0208(15) 0.0390(19) 0.0143(15) -0.0050(13) -0.0046(12) -0.0158(15)
O4 0.0134(14) 0.0305(17) 0.0158(14) -0.0056(13) -0.0016(11) -0.0087(13)
O5 0.0221(17) 0.055(2) 0.0137(16) -0.0089(16) -0.0019(13) -0.0079(17)
N5 0.0143(17) 0.0245(19) 0.0135(17) -0.0025(14) -0.0025(13) -0.0093(15)
N2 0.0126(17) 0.0224(19) 0.0140(17) -0.0019(14) -0.0023(13) -0.0072(15)
O12 0.056(3) 0.032(2) 0.033(2) -0.0167(17) 0.0101(17) -0.0176(19)
O11 0.043(2) 0.078(3) 0.0146(17) -0.0119(18) 0.0034(14) -0.043(2)
N6 0.0152(17) 0.027(2) 0.0107(17) -0.0045(14) -0.0018(13) -0.0098(15)
N3 0.0133(16) 0.0256(19) 0.0110(16) -0.0043(14) -0.0030(13) -0.0056(15)
O6 0.047(2) 0.0224(18) 0.0323(19) -0.0084(15) -0.0068(16) -0.0082(16)
N1 0.0129(16) 0.0215(18) 0.0116(17) -0.0036(14) -0.0030(13) -0.0069(14)
N4 0.0145(17) 0.0213(19) 0.0123(17) 0.0017(14) -0.0039(14) -0.0061(15)
C6 0.018(2) 0.016(2) 0.0120(19) 0.0000(16) -0.0055(16) -0.0055(17)
C53 0.0117(19) 0.018(2) 0.016(2) -0.0010(16) -0.0031(15) -0.0057(17)
C16 0.022(2) 0.024(2) 0.016(2) -0.0028(18) -0.0056(16) -0.0067(19)
C1AA 0.017(2) 0.026(2) 0.014(2) -0.0009(17) -0.0070(16) -0.0107(18)
C47 0.0121(19) 0.023(2) 0.016(2) -0.0074(17) 0.0026(15) -0.0087(18)
C0AA 0.019(2) 0.028(2) 0.0120(19) -0.0036(17) -0.0076(16) -0.0097(19)
C35 0.022(2) 0.043(3) 0.017(2) -0.011(2) 0.0068(17) -0.022(2)
C21 0.0145(19) 0.016(2) 0.015(2) 0.0001(16) -0.0058(16) -0.0061(17)
C38 0.018(2) 0.019(2) 0.016(2) -0.0013(17) -0.0017(17) -0.0077(18)
C52 0.030(2) 0.028(3) 0.027(2) -0.013(2) -0.0126(19) -0.005(2)
C49 0.031(2) 0.027(2) 0.016(2) -0.0036(19) -0.0062(18) -0.010(2)
C17 0.032(3) 0.021(2) 0.027(2) -0.0012(19) -0.010(2) -0.008(2)
C7 0.0126(18) 0.021(2) 0.0125(19) -0.0024(16) -0.0043(14) -0.0075(17)
C24 0.021(2) 0.028(3) 0.037(3) -0.013(2) -0.005(2) -0.003(2)
C20 0.019(2) 0.025(2) 0.020(2) -0.0010(18) -0.0041(17) -0.0066(19)
C46 0.032(3) 0.021(2) 0.027(3) -0.008(2) -0.007(2) 0.001(2)
C48 0.029(2) 0.025(2) 0.015(2) -0.0057(18) -0.0029(17) -0.013(2)
C54 0.0130(19) 0.019(2) 0.0150(19) -0.0009(16) -0.0010(15) -0.0065(17)
C39 0.0110(19) 0.023(2) 0.017(2) -0.0027(17) -0.0021(15) -0.0083(17)
C22 0.017(2) 0.020(2) 0.0142(19) -0.0037(16) -0.0044(15) -0.0081(18)
C36 0.016(2) 0.024(2) 0.016(2) -0.0035(17) 0.0004(16) -0.0098(18)
C60 0.030(3) 0.033(3) 0.035(3) -0.018(2) -0.002(2) -0.014(2)
C19 0.027(2) 0.035(3) 0.024(2) 0.010(2) -0.0050(19) -0.018(2)
C51 0.031(3) 0.024(3) 0.038(3) -0.012(2) -0.009(2) -0.003(2)
C50 0.019(2) 0.025(2) 0.018(2) -0.0011(18) 0.0001(17) -0.0032(19)
C3 0.017(2) 0.032(3) 0.017(2) -0.0058(19) -0.0060(17) -0.0080(19)
C61 0.033(3) 0.029(3) 0.033(3) -0.017(2) 0.014(2) -0.016(2)
C27 0.020(2) 0.027(2) 0.025(2) -0.004(2) -0.0022(18) -0.005(2)
C10 0.042(3) 0.026(3) 0.043(3) -0.006(2) -0.002(2) -0.011(2)
C5 0.039(3) 0.022(3) 0.030(3) 0.002(2) -0.022(2) -0.008(2)
C41 0.018(2) 0.021(2) 0.027(2) -0.0087(19) 0.0019(17) 0.0019(19)
C58 0.023(2) 0.018(2) 0.016(2) -0.0053(17) -0.0023(16) -0.0086(18)
C63 0.057(3) 0.030(3) 0.018(2) -0.004(2) -0.009(2) -0.019(3)
C23 0.019(2) 0.023(2) 0.028(2) -0.0080(19) -0.0085(18) -0.0082(19)
C37 0.027(2) 0.030(3) 0.034(3) 0.004(2) 0.003(2) -0.006(2)
C59 0.025(2) 0.028(2) 0.024(2) -0.0080(19) -0.0051(18) -0.010(2)
C28 0.028(3) 0.033(3) 0.040(3) -0.014(2) -0.008(2) -0.006(2)
C55 0.021(2) 0.017(2) 0.027(2) -0.0018(18) -0.0030(17) -0.0064(18)
C18 0.029(2) 0.026(2) 0.028(2) 0.008(2) -0.014(2) -0.018(2)
C42 0.051(3) 0.028(3) 0.032(3) -0.008(2) -0.012(2) -0.004(3)
C40 0.016(2) 0.019(2) 0.019(2) -0.0037(17) -0.0032(16) -0.0044(17)
C62 0.066(4) 0.024(3) 0.023(3) -0.001(2) -0.002(2) -0.022(3)
C11 0.049(4) 0.018(3) 0.058(4) 0.002(2) -0.006(3) -0.004(3)
C9 0.024(2) 0.022(2) 0.032(3) -0.004(2) 0.0010(19) -0.011(2)
C56 0.041(3) 0.016(2) 0.048(3) 0.007(2) -0.010(2) -0.010(2)
C25 0.041(3) 0.023(3) 0.036(3) 0.000(2) -0.007(2) -0.009(2)
C13 0.045(3) 0.031(3) 0.058(4) -0.012(3) 0.018(3) -0.011(3)
C14 0.037(3) 0.029(3) 0.034(3) -0.008(2) 0.007(2) -0.010(2)
C31 0.043(3) 0.033(3) 0.034(3) -0.005(2) 0.006(2) -0.008(3)
C26 0.024(2) 0.022(2) 0.018(2) -0.0109(18) -0.0022(17) -0.0064(19)
C57 0.028(3) 0.025(3) 0.039(3) -0.011(2) -0.002(2) -0.012(2)
C12 0.043(4) 0.021(3) 0.079(5) -0.011(3) 0.005(3) -0.004(3)
C29 0.043(3) 0.026(3) 0.039(3) -0.012(2) -0.021(2) -0.003(2)
C45 0.045(3) 0.031(3) 0.042(3) -0.015(2) -0.012(3) -0.007(3)
C8 0.018(2) 0.020(2) 0.015(2) -0.0013(17) -0.0034(15) -0.0106(18)
C64 0.050(4) 0.033(3) 0.049(3) -0.019(3) 0.019(3) -0.026(3)
C44 0.049(4) 0.025(3) 0.064(4) -0.014(3) -0.009(3) -0.013(3)
C30 0.060(4) 0.024(3) 0.033(3) -0.001(2) 0.001(3) -0.011(3)
C43 0.070(4) 0.019(3) 0.042(3) 0.002(2) -0.004(3) -0.008(3)
C2 0.064(4) 0.031(3) 0.062(4) -0.023(3) -0.019(3) -0.006(3)
C32 0.052(4) 0.026(3) 0.061(4) -0.010(3) -0.031(3) -0.001(3)
C34 0.133(9) 0.066(5) 0.074(6) -0.055(5) 0.060(6) -0.064(6)
C1 0.072(5) 0.066(5) 0.061(5) -0.025(4) -0.020(4) -0.002(4)
C2AA 0.30(4) 0.036(7) 0.056(8) -0.020(6) -0.008(12) -0.026(12)
C4 0.067(17) 0.031(13) 0.046(12) -0.023(9) -0.002(10) -0.025(12)

loop_
_atom_type_symbol
_atom_type_description
_atom_type_scat_dispersion_real
_atom_type_scat_dispersion_imag
_atom_type_scat_source
C C 0.0181 0.0091 'International Tables Vol C Tables 4.2.6.8 and 6.1.1.4'
H H 0.0000 0.0000 'International Tables Vol C Tables 4.2.6.8 and 6.1.1.4'
N N 0.0311 0.0180 'International Tables Vol C Tables 4.2.6.8 and 6.1.1.4'
O O 0.0492 0.0322 'International Tables Vol C Tables 4.2.6.8 and 6.1.1.4'
S S 0.3331 0.5567 'International Tables Vol C Tables 4.2.6.8 and 6.1.1.4'
Cl Cl 0.3639 0.7018 'International Tables Vol C Tables 4.2.6.8 and 6.1.1.4'
Br Br -0.6763 1.2805 'International Tables Vol C Tables 4.2.6.8 and 6.1.1.4'

loop_
_geom_angle_atom_site_label_1
_geom_angle_atom_site_label_2
_geom_angle_atom_site_label_3
_geom_angle
O7 S4 O8 118.30(18)
O7 S4 N4 106.37(19)
O7 S4 C58 109.1(2)
O8 S4 N4 106.85(19)
O8 S4 C58 106.7(2)
N4 S4 C58 109.3(2)
O2 S2 N1 107.82(19)
O2 S2 C26 105.4(2)
O1 S2 O2 118.9(2)
O1 S2 N1 106.1(2)
O1 S2 C26 108.6(2)
N1 S2 C26 109.9(2)
C9 S1 C8 99.6(2)
C41 S3 C40 102.1(2)
C53 N5 H5 118.1
C53 N5 C39 123.8(3)
C39 N5 H5 118.1
C21 N2 H2 118.3
C21 N2 C7 123.4(3)
C7 N2 H2 118.3
C35 O12 C34 116.9(6)
C38 N6 H6 119.8
C38 N6 C36 120.4(4)
C36 N6 H6 119.8
C6 N3 H3 119.3
C6 N3 C0AA 121.4(4)
C0AA N3 H3 119.3
C3 O6 C2 117.7(5)
S2 N1 H1 114(3)
C22 N1 S2 120.5(3)
C22 N1 H1 114(3)
S4 N4 H4 110(4)
C54 N4 S4 117.3(3)
C54 N4 H4 114(4)
O4 C6 N3 123.7(4)
O4 C6 C7 121.3(4)
N3 C6 C7 115.0(3)
O9 C53 N5 125.0(4)
O9 C53 C54 121.0(4)
N5 C53 C54 113.9(4)
C1AA C16 H16 119.2
C17 C16 H16 119.2
C17 C16 C1AA 121.6(4)
C16 C1AA C7 118.4(4)
C20 C1AA C16 118.5(4)
C20 C1AA C7 123.0(4)
C52 C47 C39 118.4(4)
C48 C47 C52 119.0(4)
C48 C47 C39 122.6(4)
N3 C0AA H0AA 107.2
N3 C0AA C3 110.7(3)
N3 C0AA C5 112.7(4)
C3 C0AA H0AA 107.2
C5 C0AA H0AA 107.2
C5 C0AA C3 111.5(4)
O12 C35 C36 111.7(4)
O11 C35 O12 124.5(5)
O11 C35 C36 123.7(5)
O3 C21 N2 123.9(4)
O3 C21 C22 122.4(4)
N2 C21 C22 113.6(3)
O10 C38 N6 123.7(4)
O10 C38 C39 121.3(4)
N6 C38 C39 115.0(4)
C47 C52 H52 119.4
C51 C52 C47 121.1(4)
C51 C52 H52 119.4
C48 C49 H49 120.1
C50 C49 H49 120.1
C50 C49 C48 119.8(4)
C16 C17 H17 120.8
C18 C17 C16 118.4(5)
C18 C17 H17 120.8
N2 C7 C6 104.8(3)
N2 C7 C1AA 110.6(3)
N2 C7 C8 110.5(3)
C1AA C7 C6 108.2(3)
C1AA C7 C8 112.1(3)
C8 C7 C6 110.4(3)
H24A C24 H24B 109.5
H24A C24 H24C 109.5
H24B C24 H24C 109.5
C23 C24 H24A 109.5
C23 C24 H24B 109.5
C23 C24 H24C 109.5
C1AA C20 H20 119.9
C1AA C20 C19 120.3(5)
C19 C20 H20 119.9
C41 C46 H46 120.3
C41 C46 C45 119.5(5)
C45 C46 H46 120.3
C47 C48 H48 119.8
C49 C48 C47 120.3(4)
C49 C48 H48 119.8
N4 C54 C53 108.3(3)
N4 C54 H54 109.0
N4 C54 C55 111.7(4)
C53 C54 H54 109.0
C53 C54 C55 109.8(3)
C55 C54 H54 109.0
N5 C39 C47 110.5(4)
N5 C39 C38 104.7(3)
N5 C39 C40 109.8(3)
C47 C39 C38 108.7(3)
C47 C39 C40 113.2(3)
C40 C39 C38 109.6(4)
N1 C22 C21 109.3(3)
N1 C22 H22 108.8
N1 C22 C23 111.2(3)
C21 C22 H22 108.8
C21 C22 C23 109.9(4)
C23 C22 H22 108.8
N6 C36 C35 111.1(4)
N6 C36 H36 107.5
N6 C36 C37 111.3(4)
C35 C36 H36 107.5
C35 C36 C37 111.7(4)
C37 C36 H36 107.5
C61 C60 H60 119.0
C61 C60 C59 121.9(5)
C59 C60 H60 119.0
C20 C19 H19 120.0
C18 C19 C20 119.9(5)
C18 C19 H19 120.0
C52 C51 H51 120.5
C52 C51 C50 118.9(4)
C50 C51 H51 120.5
C49 C50 Cl2 119.9(4)
C49 C50 C51 120.8(4)
C51 C50 Cl2 119.2(4)
O5 C3 O6 123.9(5)
O5 C3 C0AA 125.2(5)
O6 C3 C0AA 110.7(4)
C60 C61 C64 120.5(5)
C62 C61 C60 118.2(5)
C62 C61 C64 121.3(5)
C28 C27 H27 120.5
C26 C27 H27 120.5
C26 C27 C28 119.0(5)
C11 C10 H10 121.1
C11 C10 C9 117.8(6)
C9 C10 H10 121.1
C0AA C5 H5A 109.5
C0AA C5 H5B 109.5
C0AA C5 H5C 109.5
H5A C5 H5B 109.5
H5A C5 H5C 109.5
H5B C5 H5C 109.5
C46 C41 S3 124.1(4)
C46 C41 C42 119.7(5)
C42 C41 S3 116.0(4)
C63 C58 S4 119.4(4)
C63 C58 C59 120.8(5)
C59 C58 S4 119.8(4)
C58 C63 H63 120.6
C58 C63 C62 118.8(5)
C62 C63 H63 120.6
C24 C23 C22 110.7(4)
C24 C23 H23 107.4
C22 C23 H23 107.4
C25 C23 C24 111.4(4)
C25 C23 C22 112.2(4)
C25 C23 H23 107.4
C36 C37 H37A 109.5
C36 C37 H37B 109.5
C36 C37 H37C 109.5
H37A C37 H37B 109.5
H37A C37 H37C 109.5
H37B C37 H37C 109.5
C60 C59 C58 118.7(5)
C60 C59 H59 120.6
C58 C59 H59 120.6
C27 C28 H28 119.2
C29 C28 C27 121.6(5)
C29 C28 H28 119.2
C54 C55 H55 107.4
C56 C55 C54 112.3(4)
C56 C55 H55 107.4
C57 C55 C54 111.2(4)
C57 C55 H55 107.4
C57 C55 C56 111.0(4)
C17 C18 Cl1 119.4(4)
C19 C18 Cl1 119.3(4)
C19 C18 C17 121.3(5)
C41 C42 H42 120.7
C43 C42 C41 118.6(5)
C43 C42 H42 120.7
S3 C40 H40A 110.0
S3 C40 H40B 110.0
C39 C40 S3 108.3(3)
C39 C40 H40A 110.0
C39 C40 H40B 110.0
H40A C40 H40B 108.4
C61 C62 C63 121.6(5)
C61 C62 H62 119.2
C63 C62 H62 119.2
C10 C11 Br1 118.5(5)
C12 C11 Br1 118.0(5)
C12 C11 C10 123.5(6)
C10 C9 S1 117.2(4)
C14 C9 S1 122.7(4)
C14 C9 C10 120.0(5)
C55 C56 H56A 109.5
C55 C56 H56B 109.5
C55 C56 H56C 109.5
H56A C56 H56B 109.5
H56A C56 H56C 109.5
H56B C56 H56C 109.5
C23 C25 H25A 109.5
C23 C25 H25B 109.5
C23 C25 H25C 109.5
H25A C25 H25B 109.5
H25A C25 H25C 109.5
H25B C25 H25C 109.5
C14 C13 H13 119.9
C12 C13 H13 119.9
C12 C13 C14 120.3(6)
C9 C14 C13 120.4(6)
C9 C14 H14 119.8
C13 C14 H14 119.8
C26 C31 H31 120.3
C26 C31 C30 119.5(5)
C30 C31 H31 120.3
C27 C26 S2 120.2(4)
C31 C26 S2 119.1(4)
C31 C26 C27 120.7(5)
C55 C57 H57A 109.5
C55 C57 H57B 109.5
C55 C57 H57C 109.5
H57A C57 H57B 109.5
H57A C57 H57C 109.5
H57B C57 H57C 109.5
C11 C12 C13 118.0(6)
C11 C12 H12 121.0
C13 C12 H12 121.0
C28 C29 C32 121.0(6)
C30 C29 C28 117.9(5)
C30 C29 C32 121.1(6)
C46 C45 H45 119.3
C44 C45 C46 121.4(5)
C44 C45 H45 119.3
S1 C8 H8A 109.8
S1 C8 H8B 109.8
C7 C8 S1 109.3(3)
C7 C8 H8A 109.8
C7 C8 H8B 109.8
H8A C8 H8B 108.3
C61 C64 H64A 109.5
C61 C64 H64B 109.5
C61 C64 H64C 109.5
H64A C64 H64B 109.5
H64A C64 H64C 109.5
H64B C64 H64C 109.5
C45 C44 H44 121.1
C45 C44 C43 117.7(6)
C43 C44 H44 121.1
C31 C30 H30 119.4
C29 C30 C31 121.3(5)
C29 C30 H30 119.4
C42 C43 Br2 118.9(5)
C42 C43 C44 122.9(5)
C44 C43 Br2 118.1(5)
O6 C2 H2A 109.7
O6 C2 H2B 109.7
O6 C2 C1 109.8(6)
H2A C2 H2B 108.2
C1 C2 H2A 109.7
C1 C2 H2B 109.7
C29 C32 H32A 109.5
C29 C32 H32B 109.5
C29 C32 H32C 109.5
H32A C32 H32B 109.5
H32A C32 H32C 109.5
H32B C32 H32C 109.5
O12 C34 H34A 109.2
O12 C34 H34B 109.2
O12 C34 H34C 109.3
O12 C34 H34D 109.3
H34A C34 H34B 107.9
H34C C34 H34D 108.0
C2AA C34 O12 112.1(11)
C2AA C34 H34A 109.2
C2AA C34 H34B 109.2
C4 C34 O12 111.6(10)
C4 C34 H34C 109.3
C4 C34 H34D 109.3
C2 C1 H1A 109.5
C2 C1 H1B 109.5
C2 C1 H1C 109.5
H1A C1 H1B 109.5
H1A C1 H1C 109.5
H1B C1 H1C 109.5
C34 C2AA H2AA 109.5
C34 C2AA H2AB 109.5
C34 C2AA H2AC 109.5
H2AA C2AA H2AB 109.5
H2AA C2AA H2AC 109.5
H2AB C2AA H2AC 109.5
C34 C4 H4A 109.5
C34 C4 H4B 109.5
C34 C4 H4C 109.5
H4A C4 H4B 109.5
H4A C4 H4C 109.5
H4B C4 H4C 109.5

loop_
_geom_bond_atom_site_label_1
_geom_bond_atom_site_label_2
_geom_bond_distance
Br2 C43 1.905(6)
Br1 C11 1.899(6)
S4 O7 1.432(3)
S4 O8 1.436(3)
S4 N4 1.623(4)
S4 C58 1.761(5)
S2 O2 1.438(3)
S2 O1 1.434(3)
S2 N1 1.611(4)
S2 C26 1.771(5)
S1 C9 1.765(5)
S1 C8 1.813(4)
S3 C41 1.763(5)
S3 C40 1.814(5)
Cl2 C50 1.747(5)
Cl1 C18 1.742(5)
O3 C21 1.224(5)
O9 C53 1.238(5)
O10 C38 1.219(5)
O4 C6 1.219(5)
O5 C3 1.195(6)
N5 H5 0.8800
N5 C53 1.333(5)
N5 C39 1.469(5)
N2 H2 0.8800
N2 C21 1.354(5)
N2 C7 1.452(5)
O12 C35 1.322(7)
O12 C34 1.452(8)
O11 C35 1.204(6)
N6 H6 0.8800
N6 C38 1.336(6)
N6 C36 1.461(5)
N3 H3 0.8800
N3 C6 1.340(6)
N3 C0AA 1.455(5)
O6 C3 1.338(6)
O6 C2 1.449(7)
N1 H1 1.00(5)
N1 C22 1.461(5)
N4 H4 0.83(6)
N4 C54 1.478(5)
C6 C7 1.563(5)
C53 C54 1.530(6)
C16 H16 0.9500
C16 C1AA 1.392(7)
C16 C17 1.388(7)
C1AA C7 1.535(6)
C1AA C20 1.389(6)
C47 C52 1.391(7)
C47 C48 1.384(6)
C47 C39 1.530(6)
C0AA H0AA 1.0000
C0AA C3 1.531(6)
C0AA C5 1.504(7)
C35 C36 1.508(6)
C21 C22 1.532(6)
C38 C39 1.558(6)
C52 H52 0.9500
C52 C51 1.376(7)
C49 H49 0.9500
C49 C48 1.382(7)
C49 C50 1.376(7)
C17 H17 0.9500
C17 C18 1.383(7)
C7 C8 1.538(6)
C24 H24A 0.9800
C24 H24B 0.9800
C24 H24C 0.9800
C24 C23 1.529(7)
C20 H20 0.9500
C20 C19 1.391(7)
C46 H46 0.9500
C46 C41 1.386(7)
C46 C45 1.393(8)
C48 H48 0.9500
C54 H54 1.0000
C54 C55 1.549(6)
C39 C40 1.537(6)
C22 H22 1.0000
C22 C23 1.543(6)
C36 H36 1.0000
C36 C37 1.518(7)
C60 H60 0.9500
C60 C61 1.381(8)
C60 C59 1.388(8)
C19 H19 0.9500
C19 C18 1.371(8)
C51 H51 0.9500
C51 C50 1.385(7)
C61 C62 1.381(8)
C61 C64 1.504(8)
C27 H27 0.9500
C27 C28 1.390(7)
C27 C26 1.380(7)
C10 H10 0.9500
C10 C11 1.387(9)
C10 C9 1.387(8)
C5 H5A 0.9800
C5 H5B 0.9800
C5 H5C 0.9800
C41 C42 1.389(8)
C58 C63 1.379(7)
C58 C59 1.394(6)
C63 H63 0.9500
C63 C62 1.400(8)
C23 H23 1.0000
C23 C25 1.526(7)
C37 H37A 0.9800
C37 H37B 0.9800
C37 H37C 0.9800
C59 H59 0.9500
C28 H28 0.9500
C28 C29 1.388(9)
C55 H55 1.0000
C55 C56 1.531(7)
C55 C57 1.517(7)
C42 H42 0.9500
C42 C43 1.361(9)
C40 H40A 0.9900
C40 H40B 0.9900
C62 H62 0.9500
C11 C12 1.364(10)
C9 C14 1.383(7)
C56 H56A 0.9800
C56 H56B 0.9800
C56 H56C 0.9800
C25 H25A 0.9800
C25 H25B 0.9800
C25 H25C 0.9800
C13 H13 0.9500
C13 C14 1.392(8)
C13 C12 1.384(10)
C14 H14 0.9500
C31 H31 0.9500
C31 C26 1.377(8)
C31 C30 1.389(9)
C57 H57A 0.9800
C57 H57B 0.9800
C57 H57C 0.9800
C12 H12 0.9500
C29 C30 1.384(9)
C29 C32 1.517(8)
C45 H45 0.9500
C45 C44 1.359(9)
C8 H8A 0.9900
C8 H8B 0.9900
C64 H64A 0.9800
C64 H64B 0.9800
C64 H64C 0.9800
C44 H44 0.9500
C44 C43 1.387(10)
C30 H30 0.9500
C2 H2A 0.9900
C2 H2B 0.9900
C2 C1 1.462(11)
C32 H32A 0.9800
C32 H32B 0.9800
C32 H32C 0.9800
C34 H34A 0.9900
C34 H34B 0.9900
C34 H34C 0.9900
C34 H34D 0.9900
C34 C2AA 1.326(19)
C34 C4 1.36(2)
C1 H1A 0.9800
C1 H1B 0.9800
C1 H1C 0.9800
C2AA H2AA 0.9800
C2AA H2AB 0.9800
C2AA H2AC 0.9800
C4 H4A 0.9800
C4 H4B 0.9800
C4 H4C 0.9800

loop_
_geom_torsion_atom_site_label_1
_geom_torsion_atom_site_label_2
_geom_torsion_atom_site_label_3
_geom_torsion_atom_site_label_4
_geom_torsion
Br1 C11 C12 C13 -179.6(5)
S4 N4 C54 C53 -113.3(3)
S4 N4 C54 C55 125.7(3)
S4 C58 C63 C62 -178.2(4)
S4 C58 C59 C60 178.7(4)
S2 N1 C22 C21 -108.0(4)
S2 N1 C22 C23 130.4(3)
S1 C9 C14 C13 176.2(5)
S3 C41 C42 C43 -172.8(5)
O7 S4 N4 C54 -177.0(3)
O7 S4 C58 C63 118.1(4)
O7 S4 C58 C59 -60.5(4)
O8 S4 N4 C54 -49.7(4)
O8 S4 C58 C63 -10.8(5)
O8 S4 C58 C59 170.7(4)
O3 C21 C22 N1 -24.7(6)
O3 C21 C22 C23 97.7(5)
O2 S2 N1 C22 -46.9(4)
O2 S2 C26 C27 159.8(4)
O2 S2 C26 C31 -22.3(5)
O1 S2 N1 C22 -175.3(3)
O1 S2 C26 C27 -71.8(4)
O1 S2 C26 C31 106.1(4)
O9 C53 C54 N4 -21.1(5)
O9 C53 C54 C55 101.1(5)
O10 C38 C39 N5 6.6(6)
O10 C38 C39 C47 -111.5(5)
O10 C38 C39 C40 124.4(4)
O4 C6 C7 N2 4.5(5)
O4 C6 C7 C1AA -113.5(4)
O4 C6 C7 C8 123.5(4)
N5 C53 C54 N4 161.5(4)
N5 C53 C54 C55 -76.3(5)
N5 C39 C40 S3 59.3(4)
N2 C21 C22 N1 158.4(4)
N2 C21 C22 C23 -79.2(5)
N2 C7 C8 S1 61.8(4)
O12 C35 C36 N6 48.4(5)
O12 C35 C36 C37 173.3(4)
O11 C35 C36 N6 -135.6(5)
O11 C35 C36 C37 -10.8(6)
N6 C38 C39 N5 -173.7(4)
N6 C38 C39 C47 68.2(5)
N6 C38 C39 C40 -56.0(5)
N3 C6 C7 N2 -176.1(4)
N3 C6 C7 C1AA 65.9(5)
N3 C6 C7 C8 -57.2(5)
N3 C0AA C3 O5 -135.3(5)
N3 C0AA C3 O6 49.6(5)
N1 S2 C26 C27 43.9(4)
N1 S2 C26 C31 -138.2(4)
N1 C22 C23 C24 -72.0(5)
N1 C22 C23 C25 53.1(5)
N4 S4 C58 C63 -126.0(4)
N4 S4 C58 C59 55.5(4)
N4 C54 C55 C56 56.0(5)
N4 C54 C55 C57 -69.0(5)
C6 N3 C0AA C3 55.7(6)
C6 N3 C0AA C5 -70.1(5)
C6 C7 C8 S1 -53.7(4)
C53 N5 C39 C47 -63.7(5)
C53 N5 C39 C38 179.5(4)
C53 N5 C39 C40 61.9(5)
C53 C54 C55 C56 -64.1(5)
C53 C54 C55 C57 170.9(4)
C16 C1AA C7 N2 -49.7(5)
C16 C1AA C7 C6 64.6(5)
C16 C1AA C7 C8 -173.4(4)
C16 C1AA C20 C19 -0.8(6)
C16 C17 C18 Cl1 178.3(4)
C16 C17 C18 C19 -2.0(7)
C1AA C16 C17 C18 1.3(7)
C1AA C7 C8 S1 -174.4(3)
C1AA C20 C19 C18 0.2(7)
C47 C52 C51 C50 -0.1(8)
C47 C39 C40 S3 -176.7(3)
C0AA N3 C6 O4 -12.4(7)
C0AA N3 C6 C7 168.3(4)
C35 O12 C34 C2AA -178.1(16)
C35 O12 C34 C4 112.5(15)
C21 N2 C7 C6 -179.3(4)
C21 N2 C7 C1AA -62.9(5)
C21 N2 C7 C8 61.8(5)
C21 C22 C23 C24 166.7(4)
C21 C22 C23 C25 -68.1(5)
C38 N6 C36 C35 51.3(6)
C38 N6 C36 C37 -73.7(6)
C38 C39 C40 S3 -55.2(4)
C52 C47 C48 C49 1.8(7)
C52 C47 C39 N5 -56.4(5)
C52 C47 C39 C38 58.0(5)
C52 C47 C39 C40 180.0(4)
C52 C51 C50 Cl2 -177.3(4)
C52 C51 C50 C49 1.0(8)
C17 C16 C1AA C7 -176.3(4)
C17 C16 C1AA C20 0.0(6)
C7 N2 C21 O3 -3.6(7)
C7 N2 C21 C22 173.3(4)
C7 C1AA C20 C19 175.4(4)
C20 C1AA C7 N2 134.1(4)
C20 C1AA C7 C6 -111.6(4)
C20 C1AA C7 C8 10.4(5)
C20 C19 C18 Cl1 -179.0(4)
C20 C19 C18 C17 1.2(8)
C46 C41 C42 C43 4.1(8)
C46 C45 C44 C43 -0.1(10)
C48 C47 C52 C51 -1.3(7)
C48 C47 C39 N5 124.3(4)
C48 C47 C39 C38 -121.3(4)
C48 C47 C39 C40 0.7(6)
C48 C49 C50 Cl2 177.8(4)
C48 C49 C50 C51 -0.4(7)
C39 N5 C53 O9 -1.2(7)
C39 N5 C53 C54 176.1(4)
C39 C47 C52 C51 179.4(5)
C39 C47 C48 C49 -178.9(4)
C36 N6 C38 O10 -8.9(7)
C36 N6 C38 C39 171.5(4)
C60 C61 C62 C63 -0.2(8)
C50 C49 C48 C47 -1.0(7)
C3 O6 C2 C1 90.3(7)
C61 C60 C59 C58 -0.7(7)
C27 C28 C29 C30 -2.6(8)
C27 C28 C29 C32 176.0(5)
C10 C11 C12 C13 -0.4(11)
C10 C9 C14 C13 -0.3(9)
C5 C0AA C3 O5 -8.9(6)
C5 C0AA C3 O6 176.0(4)
C41 S3 C40 C39 154.9(3)
C41 C46 C45 C44 -0.4(9)
C41 C42 C43 Br2 176.4(4)
C41 C42 C43 C44 -4.7(10)
C58 S4 N4 C54 65.4(4)
C58 C63 C62 C61 -0.3(9)
C63 C58 C59 C60 0.1(7)
C59 C60 C61 C62 0.7(8)
C59 C60 C61 C64 179.9(5)
C59 C58 C63 C62 0.4(8)
C28 C27 C26 S2 -180.0(4)
C28 C27 C26 C31 2.1(8)
C28 C29 C30 C31 2.9(9)
C40 S3 C41 C46 21.0(4)
C40 S3 C41 C42 -162.3(4)
C11 C10 C9 S1 -176.6(5)
C11 C10 C9 C14 0.0(9)
C9 S1 C8 C7 161.7(3)
C9 C10 C11 Br1 179.5(4)
C9 C10 C11 C12 0.3(10)
C14 C13 C12 C11 0.1(10)
C26 S2 N1 C22 67.5(3)
C26 C27 C28 C29 0.1(8)
C26 C31 C30 C29 -0.7(10)
C12 C13 C14 C9 0.2(10)
C45 C46 C41 S3 174.9(4)
C45 C46 C41 C42 -1.7(7)
C45 C44 C43 Br2 -178.5(5)
C45 C44 C43 C42 2.7(11)
C8 S1 C9 C10 -145.9(4)
C8 S1 C9 C14 37.6(5)
C64 C61 C62 C63 -179.3(5)
C30 C31 C26 S2 -179.7(5)
C30 C31 C26 C27 -1.8(9)
C2 O6 C3 O5 4.3(7)
C2 O6 C3 C0AA 179.4(4)
C32 C29 C30 C31 -175.7(6)
C34 O12 C35 O11 3.8(8)
C34 O12 C35 C36 179.7(6)
